data_7705332
loop_
_publ_author_name
'Begum, Imtiaz'
'Kalisch, Tim'
'Schnakenburg, Gregor'
'Kelemen, Zsolt'
'Nyul\'aszi, L\'aszl\'o'
'Streubel, Rainer'

_publ_section_title
;
 [4 + 2]-Cycloadditions of a thiazol-based tricyclic 1,4-diphosphinine and
 a new easy 1,4-diphosphinine protection deprotection strategy.
;
_journal_issue 36
_journal_name_full 'Dalton transactions (Cambridge, England : 2003)'
_journal_page_first 12776
_journal_page_last 12779
_journal_paper_doi 10.1039/d0dt02529a
_journal_volume 49
_journal_year 2020
_chemical_absolute_configuration ad
_chemical_formula_moiety 'C22 H21 N3 O2 P2 S4'
_chemical_formula_sum 'C22 H21 N3 O2 P2 S4'
_chemical_formula_weight 549.60
_chemical_name_systematic IB-305
_space_group_crystal_system orthorhombic
_space_group_IT_number 33
_space_group_name_Hall 'P 2c -2n'
_space_group_name_H-M_alt 'P n a 21'
_atom_sites_solution_hydrogens geom
_atom_sites_solution_primary dual
_audit_creation_date 2018-09-12
_audit_creation_method
;
Olex2 1.2
(compiled 2018.04.18 svn.r3501 for OlexSys, GUI svn.r5488)
;
_audit_update_record
;
2019-07-18 deposited with the CCDC.	2020-08-28 downloaded from the CCDC.
;
_cell_angle_alpha 90
_cell_angle_beta 90
_cell_angle_gamma 90
_cell_formula_units_Z 8
_cell_length_a 15.3334(4)
_cell_length_b 11.3840(3)
_cell_length_c 27.2807(6)
_cell_measurement_reflns_used 8683
_cell_measurement_temperature 150
_cell_measurement_theta_max 72.13
_cell_measurement_theta_min 3.24
_cell_volume 4762.0(2)
_computing_cell_refinement 'SAINT v8.37A (Bruker, 2015)'
_computing_data_reduction 'SAINT v8.37A (Bruker, 2015)'
_computing_molecular_graphics 'Olex2 (Dolomanov et al., 2009)'
_computing_publication_material 'Olex2 (Dolomanov et al., 2009)'
_computing_structure_refinement 'XL (Sheldrick, 2008)'
_computing_structure_solution 'XT (Sheldrick, 2015)'
_diffrn_ambient_temperature 150.0
_diffrn_measured_fraction_theta_full 1.000
_diffrn_measured_fraction_theta_max 1.000
_diffrn_measurement_device_type 'Bruker D8-Venture'
_diffrn_measurement_method '\f and \w scans'
_diffrn_radiation_type CuK\a
_diffrn_radiation_wavelength 1.54178
_diffrn_reflns_av_R_equivalents 0.3257
_diffrn_reflns_av_unetI/netI 0.1444
_diffrn_reflns_Laue_measured_fraction_full 1.000
_diffrn_reflns_Laue_measured_fraction_max 1.000
_diffrn_reflns_limit_h_max 18
_diffrn_reflns_limit_h_min -18
_diffrn_reflns_limit_k_max 13
_diffrn_reflns_limit_k_min -13
_diffrn_reflns_limit_l_max 32
_diffrn_reflns_limit_l_min -32
_diffrn_reflns_number 76930
_diffrn_reflns_point_group_measured_fraction_full 0.998
_diffrn_reflns_point_group_measured_fraction_max 0.998
_diffrn_reflns_theta_full 67.679
_diffrn_reflns_theta_max 67.721
_diffrn_reflns_theta_min 3.240
_diffrn_standards_number 0
_exptl_absorpt_coefficient_mu 5.167
_exptl_absorpt_correction_T_max 0.7536
_exptl_absorpt_correction_T_min 0.3233
_exptl_absorpt_correction_type empirical
_exptl_absorpt_process_details
'SADABS-2014/5 (Bruker,2014/5) was used for absorption correction. wR2(int) was 0.1844 before and 0.1276 after correction. The Ratio of minimum to maximum transmission is 0.4290. The \l/2 correction factor is Not present.'
_exptl_crystal_colour 'clear colourless'
_exptl_crystal_colour_lustre clear
_exptl_crystal_colour_primary colourless
_exptl_crystal_density_diffrn 1.533
_exptl_crystal_description plate
_exptl_crystal_F_000 2272
_exptl_crystal_size_max 0.16
_exptl_crystal_size_mid 0.07
_exptl_crystal_size_min 0.02
_refine_diff_density_max 0.639
_refine_diff_density_min -1.147
_refine_diff_density_rms 0.167
_refine_ls_abs_structure_details
;
 Flack x determined using 1965 quotients [(I+)-(I-)]/[(I+)+(I-)]
 (Parsons, Flack and Wagner, Acta Cryst. B69 (2013) 249-259).
;
_refine_ls_abs_structure_Flack 0.45(5)
_refine_ls_extinction_method none
_refine_ls_goodness_of_fit_ref 1.022
_refine_ls_hydrogen_treatment constr
_refine_ls_matrix_type full
_refine_ls_number_parameters 599
_refine_ls_number_reflns 8617
_refine_ls_number_restraints 121
_refine_ls_restrained_S_all 1.015
_refine_ls_R_factor_all 0.1461
_refine_ls_R_factor_gt 0.0954
_refine_ls_shift/su_max 0.002
_refine_ls_shift/su_mean 0.000
_refine_ls_structure_factor_coef Fsqd
_refine_ls_weighting_details 'w=1/[\s^2^(Fo^2^)+(0.1175P)^2^+54.3529P] where P=(Fo^2^+2Fc^2^)/3'
_refine_ls_weighting_scheme calc
_refine_ls_wR_factor_gt 0.2203
_refine_ls_wR_factor_ref 0.2659
_reflns_Friedel_coverage 0.952
_reflns_Friedel_fraction_full 0.996
_reflns_Friedel_fraction_max 0.996
_reflns_number_gt 6010
_reflns_number_total 8617
_reflns_threshold_expression 'I > 2\s(I)'
_cod_data_source_file d0dt02529a2.cif
_cod_data_source_block cu_5685g
_cod_depositor_comments 'Adding full bibliography for 7705332--7705333.cif.'
_cod_database_code 7705332
_shelx_shelxl_version_number 2014/7
_shelx_space_group_comment
;
The symmetry employed for this shelxl refinement is uniquely defined
by the following loop, which should always be used as a source of
symmetry information in preference to the above space-group names.
They are only intended as comments.
;
_shelx_estimated_absorpt_t_max 0.904
_shelx_estimated_absorpt_t_min 0.492
_olex2_refinement_description
;
1. Fixed Uiso
 At 1.2 times of:
  All C(H) groups, All C(H,H) groups
 At 1.5 times of:
  All C(H,H,H) groups
2. Uiso/Uaniso restraints and constraints
Uanis(C15') \\sim Ueq, Uanis(C10) \\sim Ueq, Uanis(C6') \\sim Ueq, Uanis(C5')
\\sim Ueq, Uanis(C12) \\sim Ueq, Uanis(C7') \\sim Ueq, Uanis(C2') \\sim Ueq,
Uanis(C1) \\sim Ueq, Uanis(C17') \\sim Ueq, Uanis(C21') \\sim Ueq, Uanis(C13)
\\sim Ueq, Uanis(C9') \\sim Ueq, Uanis(N2') \\sim Ueq: with sigma of 0.002 and
sigma for terminal atoms of 0.004
Uanis(C10') \\sim Ueq, Uanis(C11) \\sim Ueq: with sigma of 0.002 and sigma for
terminal atoms of 0.004
Uanis(C13') \\sim Ueq, Uanis(C18) \\sim Ueq, Uanis(C21) \\sim Ueq, Uanis(C5)
\\sim Ueq, Uanis(C22') \\sim Ueq: with sigma of 0.002 and sigma for terminal
atoms of 0.004
3.a Ternary CH refined with riding coordinates:
 C13(H13), C14(H14), C13'(H13'), C14'(H14')
3.b Secondary CH2 refined with riding coordinates:
 C4(H4A,H4B), C5(H5A,H5B), C10(H10A,H10B), C11(H11A,H11B), C4'(H4'A,H4'B),
 C5'(H5'A,H5'B), C10'(H10C,H10D), C11'(H11C,H11D)
3.c Aromatic/amide H refined with riding coordinates:
 C18(H18), C19(H19), C20(H20), C21(H21), C22(H22), C18'(H18'), C19'(H19'),
 C20'(H20'), C21'(H21'), C22'(H22')
3.d Idealised Me refined as rotating group:
 C6(H6A,H6B,H6C), C12(H12A,H12B,H12C), C6'(H6'A,H6'B,H6'C), C12'(H12D,H12E,H12F)
;
_olex2_submission_special_instructions 'No special instructions were received'

loop_
_space_group_symop_operation_xyz
'x, y, z'
'-x, -y, z+1/2'
'x+1/2, -y+1/2, z'
'-x+1/2, y+1/2, z+1/2'

loop_
_atom_site_label
_atom_site_type_symbol
_atom_site_fract_x
_atom_site_fract_y
_atom_site_fract_z
_atom_site_U_iso_or_equiv
_atom_site_adp_type
_atom_site_occupancy
_atom_site_site_symmetry_order
_atom_site_calc_flag
_atom_site_refinement_flags_posn
_atom_site_refinement_flags_adp
_atom_site_refinement_flags_occupancy
_atom_site_disorder_assembly
_atom_site_disorder_group
S1 S 0.7537(3) 0.0083(4) 0.56500(17) 0.0202(10) Uani 1 1 d . . . . .
S2 S 0.7446(3) -0.1013(5) 0.46543(19) 0.0272(11) Uani 1 1 d . . . . .
S3 S 0.4986(3) 0.4222(4) 0.57491(16) 0.0190(9) Uani 1 1 d . . . . .
S4 S 0.3949(3) 0.4232(5) 0.66851(17) 0.0233(10) Uani 1 1 d . . . . .
P1 P 0.7230(3) 0.2335(4) 0.63055(19) 0.0158(11) Uani 1 1 d . . . . .
P2 P 0.6782(3) 0.3595(4) 0.52375(16) 0.0158(9) Uani 1 1 d . . . . .
O1 O 0.7118(10) 0.6190(13) 0.5536(4) 0.028(3) Uani 1 1 d . . . . .
O2 O 0.8227(9) 0.4430(13) 0.6899(5) 0.027(3) Uani 1 1 d . . . . .
N1 N 0.7160(10) 0.1278(15) 0.4902(6) 0.021(4) Uani 1 1 d . . . . .
N2 N 0.5551(10) 0.3280(14) 0.6528(5) 0.015(3) Uani 1 1 d . . . . .
N3 N 0.7524(9) 0.5476(14) 0.6299(6) 0.019(3) Uani 1 1 d . . . . .
C1 C 0.7293(12) 0.1534(16) 0.5729(7) 0.019(4) Uani 1 1 d . U . . .
C2 C 0.7109(10) 0.2052(17) 0.5290(7) 0.015(4) Uani 1 1 d . . . . .
C3 C 0.7367(11) 0.0144(16) 0.5019(6) 0.015(4) Uani 1 1 d . . . . .
C4 C 0.6974(12) 0.1645(17) 0.4391(6) 0.019(4) Uani 1 1 d . . . . .
H4A H 0.6482 0.2208 0.4391 0.022 Uiso 1 1 calc R . . . .
H4B H 0.6797 0.0950 0.4197 0.022 Uiso 1 1 calc R . . . .
C5 C 0.7763(13) 0.2215(19) 0.4153(7) 0.022(4) Uani 1 1 d . U . . .
H5A H 0.7943 0.2906 0.4349 0.027 Uiso 1 1 calc R . . . .
H5B H 0.8253 0.1649 0.4151 0.027 Uiso 1 1 calc R . . . .
C6 C 0.7572(16) 0.260(2) 0.3638(8) 0.032(6) Uani 1 1 d . . . . .
H6A H 0.7434 0.1906 0.3438 0.048 Uiso 1 1 calc GR . . . .
H6B H 0.8084 0.2995 0.3502 0.048 Uiso 1 1 calc GR . . . .
H6C H 0.7074 0.3135 0.3638 0.048 Uiso 1 1 calc GR . . . .
C7 C 0.6206(11) 0.3117(16) 0.6175(7) 0.016(4) Uani 1 1 d . . . . .
C8 C 0.5997(10) 0.3561(14) 0.5737(6) 0.011(3) Uani 1 1 d . . . . .
C9 C 0.4832(11) 0.3890(16) 0.6366(6) 0.015(4) Uani 1 1 d . . . . .
C10 C 0.5614(13) 0.2898(18) 0.7053(7) 0.022(4) Uani 1 1 d . U . . .
H10A H 0.5382 0.3529 0.7265 0.026 Uiso 1 1 calc R . . . .
H10B H 0.6236 0.2781 0.7138 0.026 Uiso 1 1 calc R . . . .
C11 C 0.5123(14) 0.1782(18) 0.7155(8) 0.025(4) Uani 1 1 d . U . . .
H11A H 0.5171 0.1601 0.7509 0.030 Uiso 1 1 calc R . . . .
H11B H 0.4499 0.1912 0.7080 0.030 Uiso 1 1 calc R . . . .
C12 C 0.5435(17) 0.074(2) 0.6869(10) 0.045(6) Uani 1 1 d . U . . .
H12A H 0.5321 0.0867 0.6520 0.067 Uiso 1 1 calc GR . . . .
H12B H 0.5124 0.0036 0.6979 0.067 Uiso 1 1 calc GR . . . .
H12C H 0.6062 0.0636 0.6921 0.067 Uiso 1 1 calc GR . . . .
C13 C 0.7965(12) 0.3569(16) 0.6093(6) 0.016(4) Uani 1 1 d . U . . .
H13 H 0.8574 0.3268 0.6058 0.020 Uiso 1 1 calc R . . . .
C14 C 0.7696(11) 0.4199(16) 0.5622(6) 0.015(4) Uani 1 1 d . . . . .
H14 H 0.8224 0.4285 0.5410 0.018 Uiso 1 1 calc R . . . .
C15 C 0.7412(11) 0.5417(18) 0.5789(7) 0.020(4) Uani 1 1 d . . . . .
C16 C 0.7943(12) 0.4511(17) 0.6482(6) 0.019(4) Uani 1 1 d . . . . .
C17 C 0.7246(12) 0.6415(17) 0.6611(7) 0.019(4) Uani 1 1 d . . . . .
C18 C 0.7428(14) 0.7584(16) 0.6476(9) 0.019(5) Uani 1 1 d . U . . .
H18 H 0.7729 0.7766 0.6182 0.023 Uiso 1 1 calc R . . . .
C19 C 0.7145(12) 0.8460(19) 0.6795(7) 0.023(4) Uani 1 1 d . . . . .
H19 H 0.7266 0.9256 0.6715 0.027 Uiso 1 1 calc R . . . .
C20 C 0.6695(12) 0.8220(19) 0.7223(8) 0.023(4) Uani 1 1 d . . . . .
H20 H 0.6505 0.8838 0.7432 0.027 Uiso 1 1 calc R . . . .
C21 C 0.6524(14) 0.704(2) 0.7344(8) 0.027(5) Uani 1 1 d . U . . .
H21 H 0.6232 0.6847 0.7641 0.032 Uiso 1 1 calc R . . . .
C22 C 0.6785(12) 0.6164(18) 0.7029(7) 0.022(4) Uani 1 1 d . . . . .
H22 H 0.6643 0.5370 0.7102 0.027 Uiso 1 1 calc R . . . .
S1' S 0.4896(3) 0.9867(4) 0.43485(17) 0.0206(10) Uani 1 1 d . . . . .
S2' S 0.4977(3) 1.0922(5) 0.53554(18) 0.0256(11) Uani 1 1 d . . . . .
S3' S 0.7409(3) 0.5668(4) 0.42549(16) 0.0180(9) Uani 1 1 d . . . . .
S4' S 0.8480(3) 0.5659(4) 0.33311(16) 0.0228(10) Uani 1 1 d . . . . .
P1' P 0.5215(3) 0.7647(5) 0.36748(19) 0.0172(11) Uani 1 1 d . . . . .
P2' P 0.5600(3) 0.6317(4) 0.47468(16) 0.0142(9) Uani 1 1 d . . . . .
O1' O 0.5228(9) 0.3754(13) 0.4426(5) 0.026(3) Uani 1 1 d . . . . .
O2' O 0.4327(9) 0.5619(13) 0.3037(5) 0.028(3) Uani 1 1 d . . . . .
N1' N 0.5262(9) 0.8630(15) 0.5099(5) 0.017(3) Uani 1 1 d . . . . .
N2' N 0.6891(9) 0.6640(13) 0.3462(5) 0.014(3) Uani 1 1 d . U . . .
N3' N 0.4900(9) 0.4482(14) 0.3657(5) 0.017(3) Uani 1 1 d . . . . .
C1' C 0.5133(11) 0.8386(16) 0.4266(7) 0.018(4) Uani 1 1 d . . . . .
C2' C 0.5306(11) 0.7851(16) 0.4702(6) 0.013(3) Uani 1 1 d . U . . .
C3' C 0.5063(12) 0.9774(16) 0.4979(6) 0.017(4) Uani 1 1 d . . . . .
C4' C 0.5423(11) 0.8263(18) 0.5607(6) 0.019(4) Uani 1 1 d . . . . .
H4'A H 0.5601 0.8953 0.5804 0.023 Uiso 1 1 calc R . . . .
H4'B H 0.5905 0.7686 0.5615 0.023 Uiso 1 1 calc R . . . .
C5' C 0.4609(13) 0.7718(18) 0.5830(7) 0.021(4) Uani 1 1 d . U . . .
H5'A H 0.4421 0.7035 0.5631 0.025 Uiso 1 1 calc R . . . .
H5'B H 0.4129 0.8299 0.5834 0.025 Uiso 1 1 calc R . . . .
C6' C 0.4819(18) 0.732(2) 0.6359(10) 0.038(6) Uani 1 1 d . U . . .
H6'A H 0.4889 0.8012 0.6569 0.056 Uiso 1 1 calc GR . . . .
H6'B H 0.5360 0.6862 0.6359 0.056 Uiso 1 1 calc GR . . . .
H6'C H 0.4340 0.6834 0.6483 0.056 Uiso 1 1 calc GR . . . .
C7' C 0.6228(11) 0.6839(16) 0.3818(6) 0.016(4) Uani 1 1 d . U . . .
C8' C 0.6394(11) 0.6339(14) 0.4255(6) 0.012(3) Uani 1 1 d . . . . .
C9' C 0.7588(12) 0.6013(16) 0.3648(7) 0.019(4) Uani 1 1 d . U . . .
C10' C 0.6858(12) 0.7042(16) 0.2952(6) 0.017(4) Uani 1 1 d . U . . .
H10C H 0.6244 0.7203 0.2862 0.021 Uiso 1 1 calc R . . . .
H10D H 0.7076 0.6409 0.2735 0.021 Uiso 1 1 calc R . . . .
C11' C 0.7398(13) 0.814(2) 0.2870(8) 0.030(5) Uani 1 1 d . . . . .
H11C H 0.7382 0.8346 0.2518 0.036 Uiso 1 1 calc R . . . .
H11D H 0.8011 0.7974 0.2959 0.036 Uiso 1 1 calc R . . . .
C12' C 0.7084(15) 0.919(2) 0.3166(9) 0.039(6) Uani 1 1 d . . . . .
H12D H 0.6474 0.9360 0.3083 0.059 Uiso 1 1 calc GR . . . .
H12E H 0.7445 0.9878 0.3089 0.059 Uiso 1 1 calc GR . . . .
H12F H 0.7130 0.9015 0.3517 0.059 Uiso 1 1 calc GR . . . .
C13' C 0.4462(12) 0.6427(17) 0.3862(7) 0.021(4) Uani 1 1 d . U . . .
H13' H 0.3850 0.6728 0.3885 0.025 Uiso 1 1 calc R . . . .
C14' C 0.4698(11) 0.5748(17) 0.4334(6) 0.016(4) Uani 1 1 d . . . . .
H14' H 0.4157 0.5664 0.4536 0.019 Uiso 1 1 calc R . . . .
C15' C 0.4975(11) 0.4532(16) 0.4165(6) 0.013(4) Uani 1 1 d . U . . .
C16' C 0.4524(12) 0.5504(18) 0.3460(7) 0.022(4) Uani 1 1 d . . . . .
C17' C 0.5197(12) 0.3520(17) 0.3360(7) 0.019(4) Uani 1 1 d . U . . .
C18' C 0.4996(14) 0.2351(19) 0.3465(9) 0.026(5) Uani 1 1 d . . . . .
H18' H 0.4660 0.2170 0.3748 0.031 Uiso 1 1 calc R . . . .
C19' C 0.5275(13) 0.1464(19) 0.3168(8) 0.025(5) Uani 1 1 d . . . . .
H19' H 0.5136 0.0674 0.3248 0.031 Uiso 1 1 calc R . . . .
C20' C 0.5761(15) 0.170(2) 0.2749(7) 0.029(5) Uani 1 1 d . . . . .
H20' H 0.5950 0.1085 0.2539 0.034 Uiso 1 1 calc R . . . .
C21' C 0.5963(14) 0.2867(19) 0.2645(7) 0.024(4) Uani 1 1 d . U . . .
H21' H 0.6306 0.3041 0.2365 0.028 Uiso 1 1 calc R . . . .
C22' C 0.5681(13) 0.3767(19) 0.2936(7) 0.024(4) Uani 1 1 d . U . . .
H22' H 0.5813 0.4557 0.2852 0.029 Uiso 1 1 calc R . . . .

loop_
_atom_site_aniso_label
_atom_site_aniso_U_11
_atom_site_aniso_U_22
_atom_site_aniso_U_33
_atom_site_aniso_U_23
_atom_site_aniso_U_13
_atom_site_aniso_U_12
S1 0.019(2) 0.021(2) 0.021(2) -0.0008(19) 0.0039(18) 0.0023(19)
S2 0.020(2) 0.029(3) 0.032(3) -0.011(2) 0.006(2) 0.000(2)
S3 0.014(2) 0.027(2) 0.016(2) 0.0008(18) 0.0006(16) 0.0054(19)
S4 0.013(2) 0.035(3) 0.022(2) -0.001(2) 0.0056(18) 0.004(2)
P1 0.014(2) 0.022(2) 0.011(2) 0.0017(19) 0.001(2) 0.0027(19)
P2 0.013(2) 0.022(2) 0.012(2) 0.0019(18) 0.0022(17) 0.0032(18)
O1 0.044(9) 0.027(8) 0.014(7) 0.007(6) -0.005(6) 0.004(7)
O2 0.034(8) 0.033(8) 0.014(6) -0.004(6) -0.008(6) 0.004(6)
N1 0.019(8) 0.031(9) 0.013(8) -0.003(7) 0.004(6) 0.005(7)
N2 0.017(7) 0.019(7) 0.008(7) -0.002(5) -0.003(5) 0.001(6)
N3 0.010(7) 0.026(9) 0.022(8) -0.002(7) 0.000(6) 0.000(6)
C1 0.018(4) 0.019(4) 0.019(4) 0.000(3) 0.001(3) 0.000(3)
C2 0.008(8) 0.020(9) 0.016(8) 0.003(7) 0.002(6) -0.005(7)
C3 0.010(8) 0.021(10) 0.014(9) -0.007(7) -0.001(7) 0.004(7)
C4 0.016(9) 0.024(10) 0.016(9) -0.001(7) 0.001(7) 0.002(8)
C5 0.021(5) 0.024(5) 0.022(5) 0.000(3) 0.001(3) 0.000(3)
C6 0.034(12) 0.050(14) 0.013(10) 0.005(9) 0.004(9) -0.007(10)
C7 0.013(8) 0.012(8) 0.022(9) 0.002(7) 0.003(6) 0.003(7)
C8 0.012(8) 0.011(8) 0.010(8) 0.001(6) 0.003(7) -0.001(7)
C9 0.010(8) 0.025(9) 0.011(8) -0.006(7) 0.005(6) -0.003(7)
C10 0.022(5) 0.024(5) 0.020(5) 0.000(3) 0.000(3) 0.000(3)
C11 0.025(5) 0.026(5) 0.024(5) 0.002(3) 0.002(3) 0.001(3)
C12 0.046(7) 0.043(8) 0.045(7) 0.003(5) 0.003(5) -0.002(5)
C13 0.016(4) 0.018(4) 0.015(4) 0.001(3) 0.000(3) -0.001(3)
C14 0.010(8) 0.021(9) 0.014(8) -0.004(8) 0.003(7) -0.004(7)
C15 0.013(8) 0.030(10) 0.017(9) 0.002(8) 0.002(7) -0.008(8)
C16 0.013(9) 0.023(9) 0.020(9) -0.006(8) -0.006(7) 0.005(8)
C17 0.014(9) 0.024(9) 0.019(9) 0.006(8) 0.002(7) -0.004(7)
C18 0.019(5) 0.019(5) 0.018(5) 0.001(3) 0.001(3) 0.001(3)
C19 0.021(10) 0.034(11) 0.013(9) 0.003(8) -0.002(8) -0.005(9)
C20 0.014(9) 0.026(11) 0.028(11) -0.010(9) 0.003(8) 0.006(8)
C21 0.027(5) 0.028(5) 0.026(5) 0.000(3) 0.000(3) 0.001(3)
C22 0.022(9) 0.027(10) 0.017(9) 0.008(8) -0.008(7) -0.006(8)
S1' 0.017(2) 0.025(2) 0.020(2) 0.002(2) 0.0023(18) 0.005(2)
S2' 0.020(2) 0.028(3) 0.029(3) -0.010(2) 0.0045(19) 0.000(2)
S3' 0.012(2) 0.026(2) 0.017(2) 0.0015(19) 0.0012(16) 0.0032(18)
S4' 0.014(2) 0.033(3) 0.021(2) -0.002(2) 0.0044(18) 0.005(2)
P1' 0.011(2) 0.028(3) 0.012(3) 0.0035(19) 0.001(2) 0.004(2)
P2' 0.012(2) 0.021(2) 0.010(2) 0.0017(18) 0.0006(16) 0.0027(18)
O1' 0.030(8) 0.030(8) 0.017(7) 0.004(6) -0.009(6) -0.003(6)
O2' 0.033(8) 0.038(8) 0.013(6) 0.006(6) -0.009(6) 0.005(7)
N1' 0.007(7) 0.033(9) 0.010(7) 0.002(6) 0.003(5) 0.004(6)
N2' 0.014(4) 0.015(4) 0.013(4) 0.000(3) 0.001(3) 0.001(3)
N3' 0.016(8) 0.021(8) 0.015(7) -0.001(6) 0.005(6) 0.006(6)
C1' 0.014(8) 0.022(9) 0.018(9) 0.000(7) 0.008(7) 0.000(7)
C2' 0.013(4) 0.014(4) 0.012(4) -0.001(3) 0.000(3) -0.001(3)
C3' 0.022(9) 0.012(9) 0.019(9) 0.000(7) 0.010(7) 0.001(7)
C4' 0.008(8) 0.033(11) 0.016(9) -0.004(8) -0.001(7) 0.000(8)
C5' 0.020(5) 0.022(5) 0.020(5) 0.000(3) 0.002(3) 0.000(3)
C6' 0.037(8) 0.041(7) 0.035(8) 0.002(5) 0.000(5) -0.002(5)
C7' 0.016(4) 0.017(4) 0.016(4) -0.002(3) 0.000(3) -0.001(3)
C8' 0.013(8) 0.014(8) 0.008(8) 0.002(7) 0.006(7) 0.004(7)
C9' 0.018(5) 0.021(5) 0.019(5) -0.001(3) 0.000(3) 0.000(3)
C10' 0.017(4) 0.019(4) 0.016(4) 0.000(3) 0.001(3) 0.001(3)
C11' 0.017(10) 0.045(13) 0.026(10) 0.015(9) 0.007(8) 0.006(9)
C12' 0.033(12) 0.028(11) 0.056(15) 0.012(10) 0.026(11) 0.006(10)
C13' 0.020(5) 0.021(5) 0.020(5) 0.002(3) 0.001(3) 0.000(3)
C14' 0.008(8) 0.027(10) 0.012(8) 0.006(7) 0.002(7) 0.001(7)
C15' 0.013(4) 0.014(4) 0.013(4) 0.000(3) -0.001(3) -0.001(3)
C16' 0.022(10) 0.025(10) 0.018(9) 0.008(8) -0.001(7) 0.005(8)
C17' 0.019(5) 0.019(5) 0.018(5) 0.000(3) -0.001(3) 0.000(3)
C18' 0.021(10) 0.032(11) 0.025(11) 0.008(9) 0.007(8) -0.004(9)
C19' 0.015(10) 0.027(11) 0.034(12) 0.002(9) 0.004(9) -0.007(8)
C20' 0.038(13) 0.035(12) 0.013(10) -0.003(9) -0.010(9) -0.006(10)
C21' 0.023(5) 0.025(5) 0.022(5) -0.001(3) 0.001(3) 0.000(3)
C22' 0.025(5) 0.024(5) 0.023(5) 0.000(3) 0.000(3) 0.000(3)

loop_
_atom_type_symbol
_atom_type_description
_atom_type_scat_dispersion_real
_atom_type_scat_dispersion_imag
_atom_type_scat_source
C C 0.0181 0.0091 'International Tables Vol C Tables 4.2.6.8 and 6.1.1.4'
H H 0.0000 0.0000 'International Tables Vol C Tables 4.2.6.8 and 6.1.1.4'
N N 0.0311 0.0180 'International Tables Vol C Tables 4.2.6.8 and 6.1.1.4'
O O 0.0492 0.0322 'International Tables Vol C Tables 4.2.6.8 and 6.1.1.4'
P P 0.2955 0.4335 'International Tables Vol C Tables 4.2.6.8 and 6.1.1.4'
S S 0.3331 0.5567 'International Tables Vol C Tables 4.2.6.8 and 6.1.1.4'

loop_
_geom_angle_atom_site_label_1
_geom_angle_atom_site_label_2
_geom_angle_atom_site_label_3
_geom_angle
_geom_angle_site_symmetry_1
_geom_angle_site_symmetry_3
_geom_angle_publ_flag
C1 S1 C3 93.0(9) . . ?
C8 S3 C9 92.6(8) . . ?
C1 P1 C7 96.9(9) . . ?
C1 P1 C13 94.3(8) . . ?
C7 P1 C13 95.2(8) . . ?
C2 P2 C14 95.9(8) . . ?
C8 P2 C2 95.8(8) . . ?
C8 P2 C14 94.8(8) . . ?
C2 N1 C4 122.0(16) . . ?
C3 N1 C2 116.0(15) . . ?
C3 N1 C4 121.9(15) . . ?
C7 N2 C10 124.7(15) . . ?
C9 N2 C7 114.9(14) . . ?
C9 N2 C10 120.3(14) . . ?
C15 N3 C17 126.2(16) . . ?
C16 N3 C15 112.4(16) . . ?
C16 N3 C17 121.5(15) . . ?
S1 C1 P1 127.2(11) . . ?
C2 C1 S1 110.6(14) . . ?
C2 C1 P1 122.1(15) . . ?
N1 C2 P2 124.6(13) . . ?
C1 C2 P2 122.7(15) . . ?
C1 C2 N1 112.7(17) . . ?
S2 C3 S1 123.4(11) . . ?
N1 C3 S1 107.6(12) . . ?
N1 C3 S2 129.0(14) . . ?
N1 C4 H4A 109.3 . . ?
N1 C4 H4B 109.3 . . ?
N1 C4 C5 111.7(15) . . ?
H4A C4 H4B 107.9 . . ?
C5 C4 H4A 109.3 . . ?
C5 C4 H4B 109.3 . . ?
C4 C5 H5A 109.3 . . ?
C4 C5 H5B 109.3 . . ?
H5A C5 H5B 107.9 . . ?
C6 C5 C4 111.7(17) . . ?
C6 C5 H5A 109.3 . . ?
C6 C5 H5B 109.3 . . ?
C5 C6 H6A 109.5 . . ?
C5 C6 H6B 109.5 . . ?
C5 C6 H6C 109.5 . . ?
H6A C6 H6B 109.5 . . ?
H6A C6 H6C 109.5 . . ?
H6B C6 H6C 109.5 . . ?
N2 C7 P1 122.9(13) . . ?
C8 C7 P1 124.1(13) . . ?
C8 C7 N2 113.0(15) . . ?
S3 C8 P2 126.9(9) . . ?
C7 C8 S3 111.3(12) . . ?
C7 C8 P2 121.3(13) . . ?
S4 C9 S3 124.6(11) . . ?
N2 C9 S3 108.1(11) . . ?
N2 C9 S4 127.2(13) . . ?
N2 C10 H10A 109.0 . . ?
N2 C10 H10B 109.0 . . ?
N2 C10 C11 112.9(16) . . ?
H10A C10 H10B 107.8 . . ?
C11 C10 H10A 109.0 . . ?
C11 C10 H10B 109.0 . . ?
C10 C11 H11A 108.7 . . ?
C10 C11 H11B 108.7 . . ?
H11A C11 H11B 107.6 . . ?
C12 C11 C10 114.4(19) . . ?
C12 C11 H11A 108.7 . . ?
C12 C11 H11B 108.7 . . ?
C11 C12 H12A 109.5 . . ?
C11 C12 H12B 109.5 . . ?
C11 C12 H12C 109.5 . . ?
H12A C12 H12B 109.5 . . ?
H12A C12 H12C 109.5 . . ?
H12B C12 H12C 109.5 . . ?
P1 C13 H13 109.4 . . ?
C14 C13 P1 116.4(12) . . ?
C14 C13 H13 109.4 . . ?
C16 C13 P1 107.4(13) . . ?
C16 C13 H13 109.4 . . ?
C16 C13 C14 104.6(14) . . ?
P2 C14 H14 108.4 . . ?
C13 C14 P2 119.9(13) . . ?
C13 C14 H14 108.4 . . ?
C15 C14 P2 106.7(12) . . ?
C15 C14 C13 104.6(14) . . ?
C15 C14 H14 108.4 . . ?
O1 C15 N3 125.4(19) . . ?
O1 C15 C14 126.8(17) . . ?
N3 C15 C14 107.8(16) . . ?
O2 C16 N3 124.6(17) . . ?
O2 C16 C13 126.4(17) . . ?
N3 C16 C13 109.0(15) . . ?
C18 C17 N3 119.4(17) . . ?
C22 C17 N3 119.5(18) . . ?
C22 C17 C18 121.1(19) . . ?
C17 C18 H18 121.6 . . ?
C19 C18 C17 117(2) . . ?
C19 C18 H18 121.6 . . ?
C18 C19 H19 118.6 . . ?
C20 C19 C18 123(2) . . ?
C20 C19 H19 118.6 . . ?
C19 C20 H20 120.7 . . ?
C19 C20 C21 118.5(18) . . ?
C21 C20 H20 120.7 . . ?
C20 C21 H21 120.3 . . ?
C22 C21 C20 119.4(19) . . ?
C22 C21 H21 120.3 . . ?
C17 C22 C21 121(2) . . ?
C17 C22 H22 119.4 . . ?
C21 C22 H22 119.4 . . ?
C1' S1' C3' 92.2(9) . . ?
C9' S3' C8' 92.4(8) . . ?
C1' P1' C7' 95.8(8) . . ?
C1' P1' C13' 93.3(8) . . ?
C7' P1' C13' 95.3(8) . . ?
C2' P2' C8' 96.0(8) . . ?
C2' P2' C14' 96.2(8) . . ?
C8' P2' C14' 93.2(8) . . ?
C2' N1' C4' 122.8(16) . . ?
C3' N1' C2' 115.3(14) . . ?
C3' N1' C4' 122.0(15) . . ?
C7' N2' C10' 124.9(14) . . ?
C9' N2' C7' 112.5(14) . . ?
C9' N2' C10' 122.6(14) . . ?
C15' N3' C16' 112.3(15) . . ?
C15' N3' C17' 124.6(15) . . ?
C16' N3' C17' 123.1(15) . . ?
S1' C1' P1' 125.2(11) . . ?
C2' C1' S1' 111.2(14) . . ?
C2' C1' P1' 123.5(14) . . ?
N1' C2' P2' 124.9(13) . . ?
C1' C2' P2' 122.7(14) . . ?
C1' C2' N1' 112.4(16) . . ?
S2' C3' S1' 123.3(11) . . ?
N1' C3' S1' 108.9(12) . . ?
N1' C3' S2' 127.9(14) . . ?
N1' C4' H4'A 109.5 . . ?
N1' C4' H4'B 109.5 . . ?
N1' C4' C5' 110.8(14) . . ?
H4'A C4' H4'B 108.1 . . ?
C5' C4' H4'A 109.5 . . ?
C5' C4' H4'B 109.5 . . ?
C4' C5' H5'A 109.9 . . ?
C4' C5' H5'B 109.9 . . ?
C4' C5' C6' 108.7(17) . . ?
H5'A C5' H5'B 108.3 . . ?
C6' C5' H5'A 109.9 . . ?
C6' C5' H5'B 109.9 . . ?
C5' C6' H6'A 109.5 . . ?
C5' C6' H6'B 109.5 . . ?
C5' C6' H6'C 109.5 . . ?
H6'A C6' H6'B 109.5 . . ?
H6'A C6' H6'C 109.5 . . ?
H6'B C6' H6'C 109.5 . . ?
N2' C7' P1' 122.4(13) . . ?
C8' C7' P1' 123.8(13) . . ?
C8' C7' N2' 113.7(15) . . ?
S3' C8' P2' 126.6(9) . . ?
C7' C8' S3' 110.9(12) . . ?
C7' C8' P2' 122.4(13) . . ?
S4' C9' S3' 125.0(11) . . ?
N2' C9' S3' 110.4(13) . . ?
N2' C9' S4' 124.6(14) . . ?
N2' C10' H10C 109.2 . . ?
N2' C10' H10D 109.2 . . ?
N2' C10' C11' 112.2(15) . . ?
H10C C10' H10D 107.9 . . ?
C11' C10' H10C 109.2 . . ?
C11' C10' H10D 109.2 . . ?
C10' C11' H11C 108.9 . . ?
C10' C11' H11D 108.9 . . ?
C10' C11' C12' 113.5(17) . . ?
H11C C11' H11D 107.7 . . ?
C12' C11' H11C 108.9 . . ?
C12' C11' H11D 108.9 . . ?
C11' C12' H12D 109.5 . . ?
C11' C12' H12E 109.5 . . ?
C11' C12' H12F 109.5 . . ?
H12D C12' H12E 109.5 . . ?
H12D C12' H12F 109.5 . . ?
H12E C12' H12F 109.5 . . ?
P1' C13' H13' 109.9 . . ?
C14' C13' P1' 116.9(13) . . ?
C14' C13' H13' 109.9 . . ?
C16' C13' P1' 106.0(13) . . ?
C16' C13' H13' 109.9 . . ?
C16' C13' C14' 103.9(15) . . ?
P2' C14' H14' 108.1 . . ?
C13' C14' P2' 119.7(13) . . ?
C13' C14' H14' 108.1 . . ?
C15' C14' P2' 106.8(12) . . ?
C15' C14' C13' 105.5(15) . . ?
C15' C14' H14' 108.1 . . ?
O1' C15' N3' 125.9(17) . . ?
O1' C15' C14' 125.5(16) . . ?
N3' C15' C14' 108.5(15) . . ?
O2' C16' N3' 124.1(18) . . ?
O2' C16' C13' 127.0(18) . . ?
N3' C16' C13' 108.8(15) . . ?
C18' C17' N3' 122.7(18) . . ?
C18' C17' C22' 118.5(19) . . ?
C22' C17' N3' 118.7(18) . . ?
C17' C18' H18' 119.5 . . ?
C19' C18' C17' 121(2) . . ?
C19' C18' H18' 119.5 . . ?
C18' C19' H19' 119.6 . . ?
C18' C19' C20' 121(2) . . ?
C20' C19' H19' 119.6 . . ?
C19' C20' H20' 121.0 . . ?
C19' C20' C21' 118(2) . . ?
C21' C20' H20' 121.0 . . ?
C20' C21' H21' 119.1 . . ?
C22' C21' C20' 122(2) . . ?
C22' C21' H21' 119.1 . . ?
C17' C22' H22' 120.1 . . ?
C21' C22' C17' 120(2) . . ?
C21' C22' H22' 120.1 . . ?

loop_
_geom_bond_atom_site_label_1
_geom_bond_atom_site_label_2
_geom_bond_distance
_geom_bond_site_symmetry_2
_geom_bond_publ_flag
S1 C1 1.708(19) . ?
S1 C3 1.743(17) . ?
S2 C3 1.655(18) . ?
S3 C8 1.723(16) . ?
S3 C9 1.741(17) . ?
S4 C9 1.657(16) . ?
P1 C1 1.82(2) . ?
P1 C7 1.839(18) . ?
P1 C13 1.892(18) . ?
P2 C2 1.833(19) . ?
P2 C8 1.819(16) . ?
P2 C14 1.880(18) . ?
O1 C15 1.21(2) . ?
O2 C16 1.22(2) . ?
N1 C2 1.38(2) . ?
N1 C3 1.37(3) . ?
N1 C4 1.48(2) . ?
N2 C7 1.40(2) . ?
N2 C9 1.37(2) . ?
N2 C10 1.50(2) . ?
N3 C15 1.40(2) . ?
N3 C16 1.37(2) . ?
N3 C17 1.43(2) . ?
C1 C2 1.36(3) . ?
C4 H4A 0.9900 . ?
C4 H4B 0.9900 . ?
C4 C5 1.52(3) . ?
C5 H5A 0.9900 . ?
C5 H5B 0.9900 . ?
C5 C6 1.50(3) . ?
C6 H6A 0.9800 . ?
C6 H6B 0.9800 . ?
C6 H6C 0.9800 . ?
C7 C8 1.34(2) . ?
C10 H10A 0.9900 . ?
C10 H10B 0.9900 . ?
C10 C11 1.50(3) . ?
C11 H11A 0.9900 . ?
C11 H11B 0.9900 . ?
C11 C12 1.50(3) . ?
C12 H12A 0.9800 . ?
C12 H12B 0.9800 . ?
C12 H12C 0.9800 . ?
C13 H13 1.0000 . ?
C13 C14 1.53(2) . ?
C13 C16 1.51(2) . ?
C14 H14 1.0000 . ?
C14 C15 1.52(3) . ?
C17 C18 1.41(3) . ?
C17 C22 1.37(3) . ?
C18 H18 0.9500 . ?
C18 C19 1.39(3) . ?
C19 H19 0.9500 . ?
C19 C20 1.39(3) . ?
C20 H20 0.9500 . ?
C20 C21 1.41(3) . ?
C21 H21 0.9500 . ?
C21 C22 1.37(3) . ?
C22 H22 0.9500 . ?
S1' C1' 1.739(19) . ?
S1' C3' 1.744(18) . ?
S2' C3' 1.667(18) . ?
S3' C8' 1.734(16) . ?
S3' C9' 1.722(18) . ?
S4' C9' 1.669(18) . ?
P1' C1' 1.824(19) . ?
P1' C7' 1.848(18) . ?
P1' C13' 1.877(19) . ?
P2' C2' 1.807(19) . ?
P2' C8' 1.813(16) . ?
P2' C14' 1.896(18) . ?
O1' C15' 1.20(2) . ?
O2' C16' 1.20(2) . ?
N1' C2' 1.40(2) . ?
N1' C3' 1.38(2) . ?
N1' C4' 1.47(2) . ?
N2' C7' 1.42(2) . ?
N2' C9' 1.38(2) . ?
N2' C10' 1.46(2) . ?
N3' C15' 1.39(2) . ?
N3' C16' 1.41(2) . ?
N3' C17' 1.44(2) . ?
C1' C2' 1.36(3) . ?
C4' H4'A 0.9900 . ?
C4' H4'B 0.9900 . ?
C4' C5' 1.52(3) . ?
C5' H5'A 0.9900 . ?
C5' H5'B 0.9900 . ?
C5' C6' 1.55(3) . ?
C6' H6'A 0.9800 . ?
C6' H6'B 0.9800 . ?
C6' H6'C 0.9800 . ?
C7' C8' 1.35(2) . ?
C10' H10C 0.9900 . ?
C10' H10D 0.9900 . ?
C10' C11' 1.52(3) . ?
C11' H11C 0.9900 . ?
C11' H11D 0.9900 . ?
C11' C12' 1.52(3) . ?
C12' H12D 0.9800 . ?
C12' H12E 0.9800 . ?
C12' H12F 0.9800 . ?
C13' H13' 1.0000 . ?
C13' C14' 1.55(2) . ?
C13' C16' 1.52(3) . ?
C14' H14' 1.0000 . ?
C14' C15' 1.52(2) . ?
C17' C18' 1.40(3) . ?
C17' C22' 1.40(3) . ?
C18' H18' 0.9500 . ?
C18' C19' 1.36(3) . ?
C19' H19' 0.9500 . ?
C19' C20' 1.39(3) . ?
C20' H20' 0.9500 . ?
C20' C21' 1.39(3) . ?
C21' H21' 0.9500 . ?
C21' C22' 1.37(3) . ?
C22' H22' 0.9500 . ?
